data_1528873
loop_
_publ_author_name
'Shihada, A.-F.'
'Weller, F.'

_publ_section_title
;
 Synthesis, spectral studies, and crystal structure of [Me2 Cl Sn O2 As
 Me2] and [Et2 Cl Sn O2 As Me2]
;
_journal_name_full 'Zeitschrift fuer Anorganische und Allgemeine Chemie'
_journal_page_first 1007
_journal_page_last 1011
_journal_volume 628
_journal_year 2002
_chemical_formula_sum 'C4 H12 As Cl O2 Sn'
_chemical_name_systematic '(C H3)2 Cl Sn O2 As (C H3)2'
_space_group_IT_number 2
_symmetry_space_group_name_Hall '-P 1'
_symmetry_space_group_name_H-M 'P -1'
_cell_angle_alpha 75.93
_cell_angle_beta 89.994
_cell_angle_gamma 82.723
_cell_formula_units_Z 2
_cell_length_a 6.9668
_cell_length_b 7.5919
_cell_length_c 9.4949
_cell_volume 482.961
_citation_journal_id_ASTM ZAACAB
_cod_data_source_file Shihada_ZAACAB_2002_1031.cif
_cod_data_source_block C4H12As1Cl1O2Sn1
_cod_original_cell_volume 482.9614
_cod_original_formula_sum 'C4 H12 As1 Cl1 O2 Sn1'
_cod_database_code 1528873

loop_
_symmetry_equiv_pos_as_xyz
x,y,z
-x,-y,-z

loop_
_atom_site_label
_atom_site_type_symbol
_atom_site_fract_x
_atom_site_fract_y
_atom_site_fract_z
_atom_site_occupancy
_atom_site_U_iso_or_equiv
C3 C+1 0.7742 -0.1717 0.3337 0.92 0.0
H2 H-1 0.1773 0.4801 0.3104 0.92 0.0
O2 O-2 0.4247 0.0997 0.3683 0.92 0.0
As3 As+5 -0.0534 0.1866 0.2619 0.03 0.0
H12 H-1 0.8271 0.3574 0.4792 0.92 0.0
Cl1 Cl-1 0.712 0.277 0.1287 0.92 0.0
H8 H-1 0.6538 -0.2219 0.3449 0.92 0.0
H7 H-1 0.814 -0.1579 0.2352 0.92 0.0
Sn1 Sn+4 0.73847 0.08554 0.38345 0.92 0.0
H10 H-1 0.6837 0.2568 0.5879 0.92 0.0
H9 H-1 0.8712 -0.2527 0.3982 0.92 0.0
H6 H-1 0.1119 0.133 0.0387 0.92 0.0
H11 H-1 0.6042 0.393 0.4418 0.92 0.0
H5 H-1 0.3299 0.1645 0.0254 0.92 0.0
H1 H-1 0.2929 0.4894 0.1677 0.92 0.0
H3 H-1 0.0683 0.4871 0.1643 0.92 0.0
As1 As+5 0.22499 0.18297 0.2627 0.92 0.0
Sn2 Sn+4 0.026 0.08 0.3858 0.05 0.0
C2 C+1 0.2369 0.1037 0.0872 0.92 0.0
Sn3 Sn+4 0.451 0.081 0.386 0.03 0.0
H4 H-1 0.2749 -0.0263 0.1091 0.92 0.0
C4 C+1 0.7094 0.3027 0.4872 0.92 0.0
As2 As+5 0.5016 0.1844 0.2605 0.05 0.0
C1 C+1 0.1861 0.4417 0.2211 0.92 0.0
O1 O-2 0.0509 0.0985 0.3668 0.92 0.0
